data_4312755
loop_
_publ_author_name
'Stefan Hoffmann'
'Thomas F. F\"assler'

_publ_section_title
;
 SrSn4: A Superconducting Stannide with Localized and Delocalized Bond
 Character
;
_journal_name_full 'Inorganic Chemistry'
_journal_page_first 8748
_journal_page_last 8754
_journal_paper_doi 10.1021/ic0302128
_journal_volume 42
_journal_year 2003
_chemical_formula_sum 'Sn4 Sr'
_chemical_formula_weight 562.38
_chemical_melting_point 593
_chemical_name_systematic
;
  ?
;
_space_group_IT_number 63
_symmetry_cell_setting orthorhombic
_symmetry_space_group_name_Hall '-C 2c 2'
_symmetry_space_group_name_H-M 'C m c m'
_atom_sites_solution_primary direct
_atom_sites_solution_secondary difmap
_audit_creation_method SHELXL-97
_cell_angle_alpha 90.00
_cell_angle_beta 90.00
_cell_angle_gamma 90.00
_cell_formula_units_Z 4
_cell_length_a 4.6179(9)
_cell_length_b 17.372(4)
_cell_length_c 7.0602(14)
_cell_measurement_reflns_used 2975
_cell_measurement_temperature 293(2)
_cell_measurement_theta_max 33.05
_cell_measurement_theta_min 2.34
_cell_volume 566.4(2)
_computing_cell_refinement 'Siemens SAINT'
_computing_data_collection 'Siemens SMART'
_computing_data_reduction 'Siemens SAINT'
_computing_structure_refinement 'SHELXL-97 (Sheldrick, 1997)'
_computing_structure_solution 'SHELXS-97 (Sheldrick, 1990)'
_diffrn_ambient_temperature 293(2)
_diffrn_measured_fraction_theta_full 0.951
_diffrn_measured_fraction_theta_max 0.951
_diffrn_measurement_device_type 'Siemens SMART PLATFORM'
_diffrn_measurement_method '\w scans'
_diffrn_radiation_monochromator graphite
_diffrn_radiation_source 'fine-focus sealed tube'
_diffrn_radiation_type MoK\a
_diffrn_radiation_wavelength 0.71073
_diffrn_reflns_av_R_equivalents 0.0991
_diffrn_reflns_av_sigmaI/netI 0.0467
_diffrn_reflns_limit_h_max 6
_diffrn_reflns_limit_h_min -5
_diffrn_reflns_limit_k_max 25
_diffrn_reflns_limit_k_min -23
_diffrn_reflns_limit_l_max 10
_diffrn_reflns_limit_l_min -10
_diffrn_reflns_number 2975
_diffrn_reflns_theta_full 33.05
_diffrn_reflns_theta_max 33.05
_diffrn_reflns_theta_min 2.34
_diffrn_standards_decay_% 0
_diffrn_standards_number 'none (area detector data)'
_exptl_absorpt_coefficient_mu 26.583
_exptl_absorpt_correction_T_max 0.3271
_exptl_absorpt_correction_T_min 0.0220
_exptl_absorpt_correction_type numerical
_exptl_absorpt_process_details 'X-Shape (Stoe)'
_exptl_crystal_colour silver
_exptl_crystal_density_diffrn 6.595
_exptl_crystal_density_meas ?
_exptl_crystal_density_method 'not measured'
_exptl_crystal_description plate
_exptl_crystal_F_000 952
_exptl_crystal_size_max 0.36
_exptl_crystal_size_mid 0.2
_exptl_crystal_size_min 0.08
_refine_diff_density_max 3.390
_refine_diff_density_min -2.174
_refine_diff_density_rms 0.640
_refine_ls_extinction_coef 0.0022(3)
_refine_ls_extinction_expression Fc^*^=kFc[1+0.001xFc^2^\l^3^/sin(2\q)]^-1/4^
_refine_ls_extinction_method SHELXL
_refine_ls_goodness_of_fit_ref 1.203
_refine_ls_matrix_type full
_refine_ls_number_parameters 20
_refine_ls_number_reflns 601
_refine_ls_number_restraints 0
_refine_ls_restrained_S_all 1.203
_refine_ls_R_factor_all 0.0435
_refine_ls_R_factor_gt 0.0427
_refine_ls_shift/su_max 0.001
_refine_ls_shift/su_mean 0.000
_refine_ls_structure_factor_coef Fsqd
_refine_ls_weighting_details 'calc w=1/[\s^2^(Fo^2^)+(0.0605P)^2^+4.6906P] where P=(Fo^2^+2Fc^2^)/3'
_refine_ls_weighting_scheme calc
_refine_ls_wR_factor_gt 0.1087
_refine_ls_wR_factor_ref 0.1095
_reflns_number_gt 589
_reflns_number_total 601
_reflns_threshold_expression >2sigma(I)
_cod_data_source_file ic0302128.cif
_cod_data_source_block SrSn4
_cod_depositor_comments
;
The following automatic conversions were performed:

'_chemical_melting_point' value '593K' was changed to '593' - the
value should be numeric and without a unit designator.

Automatic conversion script
Id: cif_fix_values 1569 2011-02-09 13:29:24Z adriana 

The following automatic conversions were performed:

'_exptl_crystal_density_meas' value 'not measured' was changed to '?'
- the value is perceived as not measured.

Automatic conversion script
Id: cif_fix_values 3008 2015-01-20 13:52:24Z robertas 
;
_cod_original_cell_volume 566.38(19)
_cod_database_code 4312755

loop_
_symmetry_equiv_pos_as_xyz
'x, y, z'
'-x, -y, z+1/2'
'-x, y, -z+1/2'
'x, -y, -z'
'x+1/2, y+1/2, z'
'-x+1/2, -y+1/2, z+1/2'
'-x+1/2, y+1/2, -z+1/2'
'x+1/2, -y+1/2, -z'
'-x, -y, -z'
'x, y, -z-1/2'
'x, -y, z-1/2'
'-x, y, z'
'-x+1/2, -y+1/2, -z'
'x+1/2, y+1/2, -z-1/2'
'x+1/2, -y+1/2, z-1/2'
'-x+1/2, y+1/2, z'

loop_
_atom_site_label
_atom_site_type_symbol
_atom_site_fract_x
_atom_site_fract_y
_atom_site_fract_z
_atom_site_U_iso_or_equiv
_atom_site_adp_type
_atom_site_occupancy
_atom_site_symmetry_multiplicity
_atom_site_calc_flag
_atom_site_refinement_flags
_atom_site_disorder_assembly
_atom_site_disorder_group
Sn1 Sn 0.0000 0.19586(3) 0.04466(8) 0.0162(2) Uani 1 2 d S . .
Sn2 Sn 0.0000 0.59020(5) 0.2500 0.0169(2) Uani 1 4 d S . .
Sn3 Sn 0.0000 0.0000 0.0000 0.0193(2) Uani 1 4 d S . .
Sr1 Sr 0.0000 0.38816(6) 0.2500 0.0141(3) Uani 1 4 d S . .

loop_
_atom_site_aniso_label
_atom_site_aniso_U_11
_atom_site_aniso_U_22
_atom_site_aniso_U_33
_atom_site_aniso_U_23
_atom_site_aniso_U_13
_atom_site_aniso_U_12
Sn1 0.0129(3) 0.0188(3) 0.0170(3) -0.00294(15) 0.000 0.000
Sn2 0.0181(4) 0.0173(4) 0.0152(3) 0.000 0.000 0.000
Sn3 0.0126(4) 0.0217(4) 0.0234(4) 0.0044(3) 0.000 0.000
Sr1 0.0139(5) 0.0155(4) 0.0130(4) 0.000 0.000 0.000

loop_
_atom_type_symbol
_atom_type_description
_atom_type_scat_dispersion_real
_atom_type_scat_dispersion_imag
_atom_type_scat_source
Sr Sr -1.5307 3.2498 'International Tables Vol C Tables 4.2.6.8 and 6.1.1.4'
Sn Sn -0.6537 1.4246 'International Tables Vol C Tables 4.2.6.8 and 6.1.1.4'

loop_
_geom_angle_atom_site_label_1
_geom_angle_atom_site_label_2
_geom_angle_atom_site_label_3
_geom_angle
_geom_angle_site_symmetry_1
_geom_angle_site_symmetry_3
_geom_angle_publ_flag
Sn1 Sn1 Sn1 101.96(2) 10_556 13 ?
Sn1 Sn1 Sn1 101.96(2) 10_556 13_455 ?
Sn1 Sn1 Sn1 98.66(3) 13 13_455 ?
Sn1 Sn1 Sn2 63.827(11) 10_556 5_445 ?
Sn1 Sn1 Sn2 165.77(3) 13 5_445 ?
Sn1 Sn1 Sn2 84.47(2) 13_455 5_445 ?
Sn1 Sn1 Sn2 63.827(12) 10_556 5_545 ?
Sn1 Sn1 Sn2 84.47(2) 13 5_545 ?
Sn1 Sn1 Sn2 165.77(3) 13_455 5_545 ?
Sn2 Sn1 Sn2 89.26(2) 5_445 5_545 ?
Sn1 Sn1 Sr1 127.293(12) 10_556 13_455 ?
Sn1 Sn1 Sr1 130.33(3) 13 13_455 ?
Sn1 Sn1 Sr1 68.11(2) 13_455 13_455 ?
Sn2 Sn1 Sr1 63.733(15) 5_445 13_455 ?
Sn2 Sn1 Sr1 120.15(3) 5_545 13_455 ?
Sn1 Sn1 Sr1 127.293(12) 10_556 13 ?
Sn1 Sn1 Sr1 68.11(2) 13 13 ?
Sn1 Sn1 Sr1 130.33(3) 13_455 13 ?
Sn2 Sn1 Sr1 120.15(3) 5_445 13 ?
Sn2 Sn1 Sr1 63.733(15) 5_545 13 ?
Sr1 Sn1 Sr1 84.51(2) 13_455 13 ?
Sn1 Sn1 Sr1 66.540(12) 10_556 . ?
Sn1 Sn1 Sr1 61.030(19) 13 . ?
Sn1 Sn1 Sr1 61.030(19) 13_455 . ?
Sn2 Sn1 Sr1 109.676(19) 5_445 . ?
Sn2 Sn1 Sr1 109.676(19) 5_545 . ?
Sr1 Sn1 Sr1 129.135(16) 13_455 . ?
Sr1 Sn1 Sr1 129.135(16) 13 . ?
Sn1 Sn2 Sn1 52.35(2) 14_556 5 ?
Sn1 Sn2 Sn1 89.26(2) 14_556 14_456 ?
Sn1 Sn2 Sn1 112.10(3) 5 14_456 ?
Sn1 Sn2 Sn1 112.10(3) 14_556 5_455 ?
Sn1 Sn2 Sn1 89.26(2) 5 5_455 ?
Sn1 Sn2 Sn1 52.35(2) 14_456 5_455 ?
Sn1 Sn2 Sr1 123.951(15) 14_556 . ?
Sn1 Sn2 Sr1 123.951(15) 5 . ?
Sn1 Sn2 Sr1 123.951(15) 14_456 . ?
Sn1 Sn2 Sr1 123.951(15) 5_455 . ?
Sn1 Sn2 Sr1 60.149(14) 14_556 9_566 ?
Sn1 Sn2 Sr1 112.30(2) 5 9_566 ?
Sn1 Sn2 Sr1 60.149(14) 14_456 9_566 ?
Sn1 Sn2 Sr1 112.30(2) 5_455 9_566 ?
Sr1 Sn2 Sr1 96.08(2) . 9_566 ?
Sn1 Sn2 Sr1 112.30(2) 14_556 9_565 ?
Sn1 Sn2 Sr1 60.149(14) 5 9_565 ?
Sn1 Sn2 Sr1 112.30(2) 14_456 9_565 ?
Sn1 Sn2 Sr1 60.149(14) 5_455 9_565 ?
Sr1 Sn2 Sr1 96.08(2) . 9_565 ?
Sr1 Sn2 Sr1 167.84(4) 9_566 9_565 ?
Sr1 Sn3 Sr1 180.00(3) 13 5_445 ?
Sr1 Sn3 Sr1 97.33(2) 13 5_545 ?
Sr1 Sn3 Sr1 82.67(2) 5_445 5_545 ?
Sr1 Sn3 Sr1 82.67(2) 13 13_455 ?
Sr1 Sn3 Sr1 97.33(2) 5_445 13_455 ?
Sr1 Sn3 Sr1 180.00(3) 5_545 13_455 ?
Sn1 Sr1 Sn1 129.68(4) 13_455 6 ?
Sn1 Sr1 Sn1 74.58(2) 13_455 6_455 ?
Sn1 Sr1 Sn1 84.51(2) 6 6_455 ?
Sn1 Sr1 Sn1 84.51(2) 13_455 13 ?
Sn1 Sr1 Sn1 74.58(2) 6 13 ?
Sn1 Sr1 Sn1 129.68(4) 6_455 13 ?
Sn1 Sr1 Sn3 170.50(3) 13_455 6 ?
Sn1 Sr1 Sn3 59.083(14) 6 6 ?
Sn1 Sr1 Sn3 111.993(16) 6_455 6 ?
Sn1 Sr1 Sn3 95.625(15) 13 6 ?
Sn1 Sr1 Sn3 111.993(16) 13_455 5 ?
Sn1 Sr1 Sn3 95.625(15) 6 5 ?
Sn1 Sr1 Sn3 170.50(3) 6_455 5 ?
Sn1 Sr1 Sn3 59.083(15) 13 5 ?
Sn3 Sr1 Sn3 60.649(16) 6 5 ?
Sn1 Sr1 Sn3 95.625(15) 13_455 6_455 ?
Sn1 Sr1 Sn3 111.993(16) 6 6_455 ?
Sn1 Sr1 Sn3 59.083(15) 6_455 6_455 ?
Sn1 Sr1 Sn3 170.50(3) 13 6_455 ?
Sn3 Sr1 Sn3 82.67(2) 6 6_455 ?
Sn3 Sr1 Sn3 112.48(3) 5 6_455 ?
Sn1 Sr1 Sn3 59.083(14) 13_455 5_455 ?
Sn1 Sr1 Sn3 170.50(3) 6 5_455 ?
Sn1 Sr1 Sn3 95.625(15) 6_455 5_455 ?
Sn1 Sr1 Sn3 111.993(16) 13 5_455 ?
Sn3 Sr1 Sn3 112.48(3) 6 5_455 ?
Sn3 Sr1 Sn3 82.67(2) 5 5_455 ?
Sn3 Sr1 Sn3 60.649(16) 6_455 5_455 ?
Sn1 Sr1 Sn2 115.158(19) 13_455 . ?
Sn1 Sr1 Sn2 115.158(19) 6 . ?
Sn1 Sr1 Sn2 115.158(19) 6_455 . ?
Sn1 Sr1 Sn2 115.158(19) 13 . ?
Sn3 Sr1 Sn2 56.238(16) 6 . ?
Sn3 Sr1 Sn2 56.238(16) 5 . ?
Sn3 Sr1 Sn2 56.238(16) 6_455 . ?
Sn3 Sr1 Sn2 56.238(15) 5_455 . ?
Sn1 Sr1 Sn2 130.352(18) 13_455 9_566 ?
Sn1 Sr1 Sn2 56.119(13) 6 9_566 ?
Sn1 Sr1 Sn2 56.119(13) 6_455 9_566 ?
Sn1 Sr1 Sn2 130.352(18) 13 9_566 ?
Sn3 Sr1 Sn2 55.882(12) 6 9_566 ?
Sn3 Sr1 Sn2 116.31(2) 5 9_566 ?
Sn3 Sr1 Sn2 55.882(12) 6_455 9_566 ?
Sn3 Sr1 Sn2 116.31(2) 5_455 9_566 ?
Sn2 Sr1 Sn2 83.92(2) . 9_566 ?
Sn1 Sr1 Sn2 56.119(13) 13_455 9_565 ?
Sn1 Sr1 Sn2 130.352(18) 6 9_565 ?
Sn1 Sr1 Sn2 130.352(18) 6_455 9_565 ?
Sn1 Sr1 Sn2 56.119(13) 13 9_565 ?
Sn3 Sr1 Sn2 116.31(2) 6 9_565 ?
Sn3 Sr1 Sn2 55.883(12) 5 9_565 ?
Sn3 Sr1 Sn2 116.31(2) 6_455 9_565 ?
Sn3 Sr1 Sn2 55.882(12) 5_455 9_565 ?
Sn2 Sr1 Sn2 83.92(2) . 9_565 ?
Sn2 Sr1 Sn2 167.85(4) 9_566 9_565 ?
Sn1 Sr1 Sn1 81.44(2) 13_455 10_556 ?
Sn1 Sr1 Sn1 50.863(16) 6 10_556 ?
Sn1 Sr1 Sn1 50.863(16) 6_455 10_556 ?
Sn1 Sr1 Sn1 81.44(2) 13 10_556 ?
Sn3 Sr1 Sn1 107.987(15) 6 10_556 ?
Sn3 Sr1 Sn1 135.301(16) 5 10_556 ?
Sn3 Sr1 Sn1 107.987(15) 6_455 10_556 ?
Sn3 Sr1 Sn1 135.301(16) 5_455 10_556 ?
Sn2 Sr1 Sn1 156.540(12) . 10_556 ?
Sn2 Sr1 Sn1 72.62(2) 9_566 10_556 ?
Sn2 Sr1 Sn1 119.54(3) 9_565 10_556 ?

loop_
_geom_bond_atom_site_label_1
_geom_bond_atom_site_label_2
_geom_bond_distance
_geom_bond_site_symmetry_2
_geom_bond_publ_flag
Sn1 Sn1 2.8995(12) 10_556 ?
Sn1 Sn1 3.0442(8) 13 ?
Sn1 Sn1 3.0442(8) 13_455 ?
Sn1 Sn2 3.2866(7) 5_445 ?
Sn1 Sn2 3.2866(7) 5_545 ?
Sn1 Sr1 3.4336(7) 13_455 ?
Sn1 Sr1 3.4336(7) 13 ?
Sn1 Sr1 3.6417(12) . ?
Sn2 Sn1 3.2867(7) 14_556 ?
Sn2 Sn1 3.2867(7) 5 ?
Sn2 Sn1 3.2867(7) 14_456 ?
Sn2 Sn1 3.2867(7) 5_455 ?
Sn2 Sr1 3.5098(14) . ?
Sn2 Sr1 3.5501(7) 9_566 ?
Sn2 Sr1 3.5501(7) 9_565 ?
Sn3 Sr1 3.4959(7) 13 ?
Sn3 Sr1 3.4959(7) 5_445 ?
Sn3 Sr1 3.4959(7) 5_545 ?
Sn3 Sr1 3.4959(7) 13_455 ?
Sr1 Sn1 3.4336(7) 13_455 ?
Sr1 Sn1 3.4336(7) 6 ?
Sr1 Sn1 3.4336(7) 6_455 ?
Sr1 Sn1 3.4336(7) 13 ?
Sr1 Sn3 3.4959(7) 6 ?
Sr1 Sn3 3.4959(7) 5 ?
Sr1 Sn3 3.4959(7) 6_455 ?
Sr1 Sn3 3.4959(7) 5_455 ?
Sr1 Sn2 3.5501(7) 9_566 ?
Sr1 Sn2 3.5501(7) 9_565 ?
Sr1 Sn1 3.6416(12) 10_556 ?
